data_4125032
loop_
_publ_author_name
'Zhang, Qiongqiong'
'Zhang, Cankun'
'Cao, Lingyun'
'Wang, Zi'
'An, Bing'
'Lin, Zekai'
'Huang, Ruiyun'
'Zhang, Zhiming'
'Wang, Cheng'
'Lin, Wenbin'

_publ_section_title
;
 F\"orster Energy Transport in Metal-Organic Frameworks Is Beyond
 Step-by-Step Hopping.
;
_journal_issue 16
_journal_name_full 'Journal of the American Chemical Society'
_journal_page_first 5308
_journal_page_last 5315
_journal_paper_doi 10.1021/jacs.6b01345
_journal_volume 138
_journal_year 2016
_chemical_formula_sum 'C60 O13 Zn4'
_chemical_formula_weight 1190.08
_chemical_name_systematic
; 
 ? 
;
_space_group_IT_number 199
_symmetry_cell_setting cubic
_symmetry_space_group_name_Hall 'I 2b 2c 3'
_symmetry_space_group_name_H-M 'I 21 3'
_atom_sites_solution_hydrogens none
_atom_sites_solution_primary direct
_atom_sites_solution_secondary difmap
_audit_creation_method SHELXL-97
_cell_angle_alpha 90.00
_cell_angle_beta 90.00
_cell_angle_gamma 90.00
_cell_formula_units_Z 8
_cell_length_a 35.755(4)
_cell_length_b 35.755(4)
_cell_length_c 35.755(4)
_cell_measurement_temperature 293(2)
_cell_volume 45710(9)
_computing_structure_refinement 'SHELXL-97 (Sheldrick, 1997)'
_computing_structure_solution 'SHELXS-97 (Sheldrick, 1990)'
_diffrn_ambient_temperature 293(2)
_diffrn_measured_fraction_theta_full 0.996
_diffrn_measured_fraction_theta_max 0.996
_diffrn_measurement_device_type APS
_diffrn_radiation_monochromator graphite
_diffrn_radiation_source 'synchrotron radiation'
_diffrn_radiation_wavelength 0.41328
_diffrn_reflns_av_R_equivalents 0.0603
_diffrn_reflns_av_sigmaI/netI 0.0178
_diffrn_reflns_limit_h_max 23
_diffrn_reflns_limit_h_min -23
_diffrn_reflns_limit_k_max 23
_diffrn_reflns_limit_k_min -23
_diffrn_reflns_limit_l_max 23
_diffrn_reflns_limit_l_min -23
_diffrn_reflns_number 62839
_diffrn_reflns_theta_full 7.85
_diffrn_reflns_theta_max 7.85
_diffrn_reflns_theta_min 0.66
_exptl_absorpt_coefficient_mu 0.090
_exptl_absorpt_correction_T_max 0.9823
_exptl_absorpt_correction_T_min 0.9823
_exptl_absorpt_correction_type empirical
_exptl_absorpt_process_details SADABS
_exptl_crystal_colour 'dark yellow'
_exptl_crystal_density_diffrn 0.346
_exptl_crystal_density_method 'not measured'
_exptl_crystal_description CUBE
_exptl_crystal_F_000 4672
_exptl_crystal_size_max 0.20
_exptl_crystal_size_mid 0.20
_exptl_crystal_size_min 0.20
_refine_diff_density_max 0.176
_refine_diff_density_min -0.395
_refine_diff_density_rms 0.068
_refine_ls_abs_structure_details 'Flack H D (1983), Acta Cryst. A39, 876-881'
_refine_ls_abs_structure_Flack 0.39(10)
_refine_ls_extinction_method SHELXL
_refine_ls_goodness_of_fit_ref 1.353
_refine_ls_hydrogen_treatment none
_refine_ls_matrix_type full
_refine_ls_number_parameters 107
_refine_ls_number_reflns 2326
_refine_ls_number_restraints 0
_refine_ls_restrained_S_all 1.353
_refine_ls_R_factor_all 0.0625
_refine_ls_R_factor_gt 0.0605
_refine_ls_shift/su_max 0.000
_refine_ls_shift/su_mean 0.000
_refine_ls_structure_factor_coef Fsqd
_refine_ls_weighting_details 'calc w=1/[\s^2^(Fo^2^)+(0.1000P)^2^+0.0000P] where P=(Fo^2^+2Fc^2^)/3'
_refine_ls_weighting_scheme calc
_refine_ls_wR_factor_gt 0.1506
_refine_ls_wR_factor_ref 0.1534
_reflns_number_gt 2248
_reflns_number_total 2326
_reflns_threshold_expression >2sigma(I)
_cod_data_source_file ja6b01345_si_002.cif
_cod_data_source_block trumof-2
_cod_depositor_comments
;
The following automatic conversions were performed:

'_symmetry_cell_setting' value 'Cubic' changed to 'cubic' according
to
/usr/data/users/saulius/crontab/automatic-downloads/rss-feeds/ACS/lib/dictionaries/cif_core.dic
dictionary named 'cif_core.dic' version 2.4.2 from 2011-04-26.

Automatic conversion script
Id: cif_fix_values 4268 2015-11-12 08:31:59Z antanas 

 Adding full bibliography for 4125031--4125032.cif.
;
_cod_original_cell_volume 45709(9)
_cod_original_sg_symbol_H-M I2(1)3
_cod_database_code 4125032

loop_
_symmetry_equiv_pos_as_xyz
'x, y, z'
'z, x, y'
'y, z, x'
'-y, -z+1/2, x'
'z, -x, -y+1/2'
'-y+1/2, z, -x'
'-z, -x+1/2, y'
'-z+1/2, x, -y'
'y, -z, -x+1/2'
'-x, -y+1/2, z'
'x, -y, -z+1/2'
'-x+1/2, y, -z'
'x+1/2, y+1/2, z+1/2'
'z+1/2, x+1/2, y+1/2'
'y+1/2, z+1/2, x+1/2'
'-y+1/2, -z+1, x+1/2'
'z+1/2, -x+1/2, -y+1'
'-y+1, z+1/2, -x+1/2'
'-z+1/2, -x+1, y+1/2'
'-z+1, x+1/2, -y+1/2'
'y+1/2, -z+1/2, -x+1'
'-x+1/2, -y+1, z+1/2'
'x+1/2, -y+1/2, -z+1'
'-x+1, y+1/2, -z+1/2'

loop_
_atom_site_label
_atom_site_type_symbol
_atom_site_fract_x
_atom_site_fract_y
_atom_site_fract_z
_atom_site_U_iso_or_equiv
_atom_site_adp_type
_atom_site_occupancy
_atom_site_symmetry_multiplicity
_atom_site_calc_flag
_atom_site_refinement_flags
Zn1 Zn 0.27851(4) 0.72149(4) 0.22149(4) 0.1496(13) Uani 1 3 d S
Zn2 Zn 0.19608(4) 0.74823(4) 0.23602(5) 0.1744(11) Uani 1 1 d .
O0AA O 0.24701(16) 0.75299(16) 0.25299(16) 0.100(3) Uani 1 3 d S
O2 O 0.1687(3) 0.7197(3) 0.2723(4) 0.297(6) Uani 1 1 d .
O3 O 0.1795(3) 0.8044(4) 0.2236(2) 0.257(5) Uani 1 1 d .
O5 O 0.2561(2) 0.7081(2) 0.17404(16) 0.148(3) Uani 1 1 d .
C10 C 0.3136(4) 0.6587(3) -0.0222(2) 0.457 Uiso 1 1 d G
C1 C 0.3449(3) 0.6741(2) -0.0050(3) 0.423(12) Uiso 1 1 d G
C11 C 0.3584(2) 0.6587(3) 0.0281(3) 0.156(4) Uiso 1 1 d G
C9 C 0.3406(3) 0.6280(3) 0.04392(19) 0.191(5) Uiso 1 1 d G
C7 C 0.3093(3) 0.61267(19) 0.0267(3) 0.171(4) Uiso 1 1 d G
C4 C 0.2958(2) 0.6280(3) -0.0063(3) 0.243(6) Uiso 1 1 d G
C3AA C 0.3683(4) 0.6153(5) 0.0823(4) 0.161(4) Uiso 1 1 d .
C13 C 0.3830(4) 0.7129(3) 0.0706(3) 0.188(4) Uiso 1 1 d .
C18 C 0.3608(3) 0.5853(4) 0.1034(4) 0.128(3) Uiso 1 1 d .
C3 C 0.4319(3) 0.6667(3) 0.0293(3) 0.182(4) Uiso 1 1 d .
C4AA C 0.3943(3) 0.6722(3) 0.0527(3) 0.167(4) Uiso 1 1 d .
C8 C 0.4402(3) 0.6287(3) 0.0149(3) 0.181(4) Uiso 1 1 d .
C14 C 0.3500(3) 0.7163(3) 0.0926(3) 0.162(4) Uiso 1 1 d .
O1 O 0.1966(3) 0.7223(3) 0.1876(2) 0.201(4) Uani 1 1 d .
C35 C 0.2123(3) 0.69781(19) 0.12902(16) 0.153(4) Uiso 1 1 d G
C2AA C 0.23939(18) 0.6840(2) 0.1047(3) 0.167(4) Uiso 1 1 d G
C1AA C 0.2291(2) 0.67063(18) 0.0697(2) 0.135(3) Uiso 1 1 d G
C0AA C 0.1917(3) 0.6710(2) 0.05901(18) 0.166(4) Uiso 1 1 d G
C12 C 0.16466(17) 0.6847(3) 0.0833(3) 0.231(6) Uiso 1 1 d G
C21 C 0.1750(3) 0.6982(2) 0.1183(3) 0.284(7) Uiso 1 1 d G
C5 C 0.2233(5) 0.7122(3) 0.1682(4) 0.148(6) Uiso 1 1 d .

loop_
_atom_site_aniso_label
_atom_site_aniso_U_11
_atom_site_aniso_U_22
_atom_site_aniso_U_33
_atom_site_aniso_U_23
_atom_site_aniso_U_13
_atom_site_aniso_U_12
Zn1 0.1496(13) 0.1496(13) 0.1496(13) 0.0194(12) -0.0194(12) -0.0194(12)
Zn2 0.1640(17) 0.1476(15) 0.212(2) -0.0095(12) -0.0497(12) 0.0166(11)
O0AA 0.100(3) 0.100(3) 0.100(3) -0.005(4) 0.005(4) 0.005(4)
O2 0.186(8) 0.247(10) 0.46(2) -0.026(12) 0.192(12) -0.079(7)
O3 0.195(8) 0.375(15) 0.202(8) -0.007(8) -0.019(7) 0.176(10)
O5 0.109(5) 0.239(8) 0.097(5) -0.059(5) -0.032(4) 0.019(5)
O1 0.160(7) 0.328(11) 0.116(6) -0.057(7) -0.004(6) 0.013(7)

loop_
_atom_type_symbol
_atom_type_description
_atom_type_scat_dispersion_real
_atom_type_scat_dispersion_imag
_atom_type_scat_source
C C -0.0001 0.0005 'International Tables Vol C Tables 4.2.6.8 and 6.1.1.4'
O O 0.0017 0.0018 'International Tables Vol C Tables 4.2.6.8 and 6.1.1.4'
Zn Zn 0.2603 0.5368 'International Tables Vol C Tables 4.2.6.8 and 6.1.1.4'

loop_
_geom_angle_atom_site_label_1
_geom_angle_atom_site_label_2
_geom_angle_atom_site_label_3
_geom_angle
_geom_angle_site_symmetry_1
_geom_angle_site_symmetry_3
O5 Zn1 O5 104.4(3) 19_554 .
O5 Zn1 O5 104.4(3) 19_554 18
O5 Zn1 O5 104.4(3) . 18
O5 Zn1 O0AA 114.2(2) 19_554 .
O5 Zn1 O0AA 114.2(2) . .
O5 Zn1 O0AA 114.2(2) 18 .
O5 Zn1 Zn2 80.3(2) 19_554 19_554
O5 Zn1 Zn2 115.5(2) . 19_554
O5 Zn1 Zn2 137.4(2) 18 19_554
O0AA Zn1 Zn2 35.63(4) . 19_554
O5 Zn1 Zn2 137.4(2) 19_554 .
O5 Zn1 Zn2 80.3(2) . .
O5 Zn1 Zn2 115.5(2) 18 .
O0AA Zn1 Zn2 35.63(4) . .
Zn2 Zn1 Zn2 60.60(6) 19_554 .
O5 Zn1 Zn2 115.5(2) 19_554 18
O5 Zn1 Zn2 137.4(2) . 18
O5 Zn1 Zn2 80.3(2) 18 18
O0AA Zn1 Zn2 35.63(4) . 18
Zn2 Zn1 Zn2 60.60(6) 19_554 18
Zn2 Zn1 Zn2 60.60(6) . 18
O2 Zn2 O0AA 108.4(4) . .
O2 Zn2 O1 110.4(5) . .
O0AA Zn2 O1 108.1(4) . .
O2 Zn2 O3 119.9(4) . .
O0AA Zn2 O3 104.2(3) . .
O1 Zn2 O3 105.3(4) . .
O2 Zn2 Zn1 115.3(3) . .
O0AA Zn2 Zn1 36.1(3) . .
O1 Zn2 Zn1 72.6(3) . .
O3 Zn2 Zn1 120.8(3) . .
Zn2 O0AA Zn2 110.7(3) 19_554 .
Zn2 O0AA Zn2 110.7(3) 19_554 18
Zn2 O0AA Zn2 110.7(3) . 18
Zn2 O0AA Zn1 108.2(3) 19_554 .
Zn2 O0AA Zn1 108.2(3) . .
Zn2 O0AA Zn1 108.2(3) 18 .
C5 O5 Zn1 121.7(10) . .
C1 C10 C4 120.0 . .
C1 C10 C0AA 113.7(18) . 12
C4 C10 C0AA 124.7(17) . 12
C11 C1 C10 120.0 . .
C9 C11 C1 120.0 . .
C9 C11 C4AA 111.9(10) . .
C1 C11 C4AA 128.1(10) . .
C11 C9 C7 120.0 . .
C11 C9 C3AA 105.3(11) . .
C7 C9 C3AA 134.4(11) . .
C4 C7 C9 120.0 . .
C7 C4 C10 120.0 . .
C18 C3AA C18 128.4(16) 19_554 .
C18 C3AA C9 109.2(17) 19_554 .
C18 C3AA C9 122.4(15) . .
C14 C13 C4AA 119.5(10) . .
C3AA C18 C3AA 111.5(16) 18 .
C3AA C18 C4AA 111.3(15) 18 18
C3AA C18 C4AA 137.0(15) . 18
C8 C3 C4AA 117.7(10) . .
C3 C4AA C11 110.0(8) . .
C3 C4AA C13 121.4(10) . .
C11 C4AA C13 106.3(8) . .
C3 C4AA C18 103.8(8) . 19_554
C11 C4AA C18 102.0(10) . 19_554
C13 C4AA C18 111.8(9) . 19_554
C5 O1 Zn2 129.8(10) . .
C2AA C35 C21 120.0 . .
C2AA C35 C5 120.6(12) . .
C21 C35 C5 119.4(12) . .
C35 C2AA C1AA 120.0 . .
C2AA C1AA C0AA 120.0 . .
C12 C0AA C1AA 120.0 . .
C12 C0AA C10 127.1(10) . 12
C1AA C0AA C10 112.7(10) . 12
C0AA C12 C21 120.0 . .
C12 C21 C35 120.0 . .
O1 C5 O5 134.1(16) . .
O1 C5 C35 114.3(15) . .
O5 C5 C35 111.3(15) . .

loop_
_geom_bond_atom_site_label_1
_geom_bond_atom_site_label_2
_geom_bond_distance
_geom_bond_site_symmetry_2
Zn1 O5 1.937(6) 19_554
Zn1 O5 1.937(6) .
Zn1 O5 1.937(6) 18
Zn1 O0AA 1.951(10) .
Zn1 Zn2 3.142(3) 19_554
Zn1 Zn2 3.142(3) .
Zn1 Zn2 3.142(3) 18
Zn2 O2 1.918(10) .
Zn2 O0AA 1.927(3) .
Zn2 O1 1.965(8) .
Zn2 O3 2.142(11) .
O0AA Zn2 1.927(3) 19_554
O0AA Zn2 1.927(3) 18
O5 C5 1.200(14) .
C10 C1 1.3900 .
C10 C4 1.3900 .
C10 C0AA 1.40(3) 12
C1 C11 1.3900 .
C11 C9 1.3900 .
C11 C4AA 1.630(11) .
C9 C7 1.3900 .
C9 C3AA 1.751(13) .
C7 C4 1.3900 .
C3AA C18 1.326(11) 19_554
C3AA C18 1.342(11) .
C13 C14 1.425(12) .
C13 C4AA 1.640(14) .
C18 C3AA 1.326(11) 18
C18 C4AA 1.659(12) 18
C3 C8 1.483(13) .
C3 C4AA 1.597(13) .
C4AA C18 1.659(12) 19_554
O1 C5 1.232(13) .
C35 C2AA 1.3900 .
C35 C21 1.3900 .
C35 C5 1.545(15) .
C2AA C1AA 1.3900 .
C1AA C0AA 1.3900 .
C0AA C12 1.3900 .
C0AA C10 1.400(9) 12
C12 C21 1.3900 .
